data_1542861
loop_
_publ_author_name
'Jiang, Ji-Jun'
'He, Jian-Rong'
'L\"u, Xing-Qiang'
'Wang, Da-Wei'
'Li, Guo-Bi'
'Su, Cheng-Yong'

_publ_section_title
;
 Structural disorder and transformation in crystal growth: direct
 observation of ring-opening isomerization in a metal--organic solid
 solution
;
_journal_issue 5
_journal_name_full IUCrJ
_journal_page_first 318
_journal_page_last 327
_journal_paper_doi 10.1107/S2052252514015966
_journal_volume 1
_journal_year 2014
_chemical_formula_sum 'C24 H20 Ag F3 N6 O11'
_chemical_formula_weight 733.33
_space_group_IT_number 72
_symmetry_cell_setting orthorhombic
_symmetry_space_group_name_Hall '-I 2 2c'
_symmetry_space_group_name_H-M 'I b a m'
_atom_sites_solution_hydrogens geom
_atom_sites_solution_primary direct
_atom_sites_solution_secondary difmap
_audit_creation_method SHELXL-97
_cell_angle_alpha 90.00
_cell_angle_beta 90.00
_cell_angle_gamma 90.00
_cell_formula_units_Z 8
_cell_length_a 6.4005(6)
_cell_length_b 26.426(3)
_cell_length_c 35.016(3)
_cell_measurement_temperature 293(2)
_cell_volume 5922.6(10)
_computing_cell_refinement 'SAINT-Plus (Bruker, 1998)'
_computing_data_collection 'SMART (Bruker, 1998)'
_computing_data_reduction SAINT-Plus
_computing_structure_refinement 'SHELXL-97 (Sheldrick, 2008)'
_computing_structure_solution 'SHELXS-97 (Sheldrick, 2008)'
_diffrn_ambient_temperature 293(2)
_diffrn_measured_fraction_theta_full 0.998
_diffrn_measured_fraction_theta_max 0.998
_diffrn_measurement_device_type 'Bruker SMART-1000 CCD'
_diffrn_measurement_method '\w scans'
_diffrn_radiation_monochromator graphite
_diffrn_radiation_source 'fine-focus sealed tube'
_diffrn_radiation_type MoK\a
_diffrn_radiation_wavelength 0.71073
_diffrn_reflns_av_R_equivalents 0.0501
_diffrn_reflns_av_sigmaI/netI 0.0375
_diffrn_reflns_limit_h_max 7
_diffrn_reflns_limit_h_min -7
_diffrn_reflns_limit_k_max 31
_diffrn_reflns_limit_k_min -32
_diffrn_reflns_limit_l_max 33
_diffrn_reflns_limit_l_min -42
_diffrn_reflns_number 14814
_diffrn_reflns_theta_full 25.50
_diffrn_reflns_theta_max 25.50
_diffrn_reflns_theta_min 1.93
_diffrn_standards_number 0
_exptl_absorpt_coefficient_mu 0.767
_exptl_absorpt_correction_T_max 0.953
_exptl_absorpt_correction_T_min 0.866
_exptl_absorpt_correction_type multi-scan
_exptl_absorpt_process_details 'SADABS (Bruker, 1998)'
_exptl_crystal_colour colorless
_exptl_crystal_density_diffrn 1.645
_exptl_crystal_density_method 'not measured'
_exptl_crystal_description plate
_exptl_crystal_F_000 2944
_exptl_crystal_size_max 0.33
_exptl_crystal_size_mid 0.15
_exptl_crystal_size_min 0.05
_refine_diff_density_max 0.793
_refine_diff_density_min -0.514
_refine_diff_density_rms 0.086
_refine_ls_extinction_method geom
_refine_ls_goodness_of_fit_ref 1.117
_refine_ls_hydrogen_treatment mixed
_refine_ls_matrix_type full
_refine_ls_number_parameters 377
_refine_ls_number_reflns 2801
_refine_ls_number_restraints 270
_refine_ls_restrained_S_all 1.077
_refine_ls_R_factor_all 0.1297
_refine_ls_R_factor_gt 0.0907
_refine_ls_shift/su_max 0.001
_refine_ls_shift/su_mean 0.000
_refine_ls_structure_factor_coef Fsqd
_refine_ls_weighting_details 'calc w=1/[\s^2^(Fo^2^)+(0.0151P)^2^+93.6532P] where P=(Fo^2^+2Fc^2^)/3'
_refine_ls_weighting_scheme calc
_refine_ls_wR_factor_gt 0.1745
_refine_ls_wR_factor_ref 0.1991
_reflns_number_gt 1812
_reflns_number_total 2801
_reflns_threshold_expression I>2\s(I)
_cod_data_source_file bi5033.cif
_cod_data_source_block B_Ibam
_cod_original_cell_volume 5922.5(10)
_cod_database_code 1542861
_publcif_datablock.id {127e128f-1322-43c2-8085-f10ce99481d4}

_publcif_info_exptl_table_max_cols 4
_publcif_info_exptl_table_use_headnotes n

loop_
_symmetry_equiv_pos_as_xyz
'x, y, z'
'-x, -y, z'
'-x+1/2, y+1/2, -z'
'x+1/2, -y+1/2, -z'
'x+1/2, y+1/2, z+1/2'
'-x+1/2, -y+1/2, z+1/2'
'-x+1, y+1, -z+1/2'
'x+1, -y+1, -z+1/2'
'-x, -y, -z'
'x, y, -z'
'x-1/2, -y-1/2, z'
'-x-1/2, y-1/2, z'
'-x+1/2, -y+1/2, -z+1/2'
'x+1/2, y+1/2, -z+1/2'
'x, -y, z+1/2'
'-x, y, z+1/2'

loop_
_atom_site_label
_atom_site_type_symbol
_atom_site_fract_x
_atom_site_fract_y
_atom_site_fract_z
_atom_site_U_iso_or_equiv
_atom_site_adp_type
_atom_site_occupancy
_atom_site_symmetry_multiplicity
_atom_site_calc_flag
_atom_site_refinement_flags
_atom_site_disorder_assembly
_atom_site_disorder_group
O1 O 2.1882(9) 0.3659(2) 0.08630(17) 0.0828(18) Uani 1 1 d . . .
O2 O 1.5864(8) 0.2748(2) 0.08524(14) 0.0650(15) Uani 1 1 d . . .
C33 C 1.6975(16) 0.2941(4) 0.0000 0.050(2) Uani 1 2 d S . .
H33A H 1.5753 0.2751 0.0000 0.060 Uiso 1 2 calc SR . .
C32 C 2.0729(16) 0.3510(4) 0.0000 0.054(3) Uani 1 2 d S . .
H32A H 2.1952 0.3700 0.0000 0.065 Uiso 1 2 calc SR . .
C31 C 1.7344(12) 0.2986(3) 0.0734(2) 0.0518(18) Uani 1 1 d . . .
C30 C 1.7912(10) 0.3087(3) 0.03310(18) 0.0451(16) Uani 1 1 d . . .
C29 C 1.9786(12) 0.3363(3) 0.0332(2) 0.0537(18) Uani 1 1 d . . .
C28 C 2.0397(11) 0.3453(3) 0.0736(2) 0.057(2) Uani 1 1 d . . .
N3 N 1.8795(9) 0.3229(2) 0.09591(16) 0.0545(15) Uani 1 1 d . . .
C26 C 1.8925(13) 0.3174(3) 0.1370(2) 0.071(2) Uani 1 1 d . . .
H26A H 2.0383 0.3171 0.1445 0.085 Uiso 1 1 calc R . .
H26B H 1.8320 0.2851 0.1443 0.085 Uiso 1 1 calc R . .
N11 N 1.2212(11) 0.4404(3) 0.2044(2) 0.0650(18) Uani 1 1 d . . .
C25 C 1.7804(14) 0.3595(4) 0.1584(2) 0.075(3) Uani 1 1 d D . .
Ag1 Ag 1.0000 0.44162(6) 0.2500 0.0612(5) Uani 0.50 2 d SP . 1
N12 N 1.440(3) 0.4066(8) 0.1673(5) 0.060(4) Uani 0.50 1 d PU . 1
C11 C 1.294(4) 0.3968(10) 0.1933(6) 0.064(6) Uani 0.50 1 d P . 1
H11A H 1.2525 0.3651 0.2019 0.077 Uiso 0.50 1 calc PR . 1
C12 C 1.336(3) 0.4765(7) 0.1891(5) 0.089(6) Uani 0.50 1 d P . 1
H12A H 1.3242 0.5109 0.1944 0.106 Uiso 0.50 1 calc PR . 1
C13 C 1.468(3) 0.4561(7) 0.1653(6) 0.083(6) Uani 0.50 1 d P . 1
H13A H 1.5635 0.4731 0.1498 0.099 Uiso 0.50 1 calc PR . 1
C14 C 1.555(3) 0.3684(7) 0.1446(5) 0.060(5) Uani 0.50 1 d PU . 1
H14A H 1.5585 0.3793 0.1181 0.072 Uiso 0.50 1 calc PR . 1
H14B H 1.4793 0.3366 0.1456 0.072 Uiso 0.50 1 calc PR . 1
Ag2 Ag 1.0000 0.5000 0.19795(5) 0.0650(5) Uani 0.50 2 d SP . 2
N22 N 1.438(3) 0.3819(7) 0.1829(6) 0.059(4) Uani 0.50 1 d P . 2
C21 C 1.295(4) 0.4165(9) 0.1732(7) 0.064(5) Uani 0.50 1 d P . 2
H21A H 1.2517 0.4230 0.1483 0.076 Uiso 0.50 1 calc PR . 2
C22 C 1.304(3) 0.4188(7) 0.2329(5) 0.089(7) Uani 0.50 1 d P . 2
H22A H 1.2781 0.4273 0.2582 0.107 Uiso 0.50 1 calc PR . 2
C23 C 1.438(4) 0.3813(8) 0.2213(5) 0.109(9) Uani 0.50 1 d P . 2
H23A H 1.5137 0.3596 0.2369 0.131 Uiso 0.50 1 calc PR . 2
C24 C 1.546(3) 0.3461(7) 0.1586(5) 0.053(4) Uani 0.50 1 d PU . 2
H24A H 1.4902 0.3478 0.1328 0.063 Uiso 0.50 1 calc PR . 2
H24B H 1.5258 0.3119 0.1681 0.063 Uiso 0.50 1 calc PR . 2
H25B H 1.829(11) 0.3919(15) 0.1485(19) 0.063 Uiso 1 1 d D . .
H25A H 1.803(12) 0.348(2) 0.1844(10) 0.063 Uiso 1 1 d D . .
O3 O 0.938(5) 0.4873(10) 0.1226(7) 0.192(11) Uani 0.50 1 d PDU . 1
O4 O 1.173(5) 0.5305(14) 0.0999(10) 0.244(13) Uani 0.50 1 d PDU . 1
C34 C 0.960(6) 0.515(2) 0.0864(14) 0.263(19) Uani 0.50 1 d PDU . 1
C35 C 0.730(7) 0.5092(14) 0.0704(15) 0.250(16) Uani 0.50 1 d PDU . 1
F1 F 0.918(3) 0.5284(6) 0.0416(4) 0.279(8) Uani 0.80 1 d PDU A 1
F2 F 0.609(10) 0.456(2) 0.060(2) 0.205(15) Uani 0.20 1 d PDU B 1
F3 F 0.797(7) 0.4518(12) 0.0571(12) 0.193(12) Uani 0.30 1 d PDU . 1
F4 F 0.594(14) 0.511(4) 0.0304(17) 0.38(5) Uani 0.20 1 d PDU . 1
O1W O 1.065(6) 0.3176(12) 0.2449(15) 0.158(11) Uani 0.30 1 d PU . 2
O2W O 0.661(6) 0.4380(12) 0.0834(11) 0.134(10) Uani 0.30 1 d PU . 2
O3W O 1.100(12) 0.261(3) 0.256(3) 0.170(13) Uani 0.20 1 d PU . 2
O4W O 1.239(16) 0.226(3) 0.236(3) 0.170(14) Uani 0.20 1 d PU . 2
O5W O 1.233(13) 0.259(3) 0.2172(19) 0.170(12) Uani 0.25 1 d PU . 2
O6W O 0.567(7) 0.4237(17) 0.0398(13) 0.172(14) Uani 0.25 1 d PU . 2
O7W O 0.588(6) 0.4325(13) 0.0000 0.191(12) Uani 0.50 2 d SPU . 2
O8W O 1.107(10) 0.2879(19) 0.2263(18) 0.169(12) Uani 0.25 1 d PU . 2
O9W O 1.35(2) 0.262(5) 0.239(4) 0.167(13) Uani 0.15 1 d PU . 2
O10W O 1.366(13) 0.271(2) 0.213(2) 0.162(14) Uani 0.20 1 d PU . 2
O11W O 1.134(17) 0.224(4) 0.224(3) 0.172(15) Uani 0.15 1 d PU . 2

loop_
_atom_site_aniso_label
_atom_site_aniso_U_11
_atom_site_aniso_U_22
_atom_site_aniso_U_33
_atom_site_aniso_U_23
_atom_site_aniso_U_13
_atom_site_aniso_U_12
O1 0.053(4) 0.111(5) 0.084(4) -0.020(4) -0.016(3) -0.016(3)
O2 0.063(3) 0.077(4) 0.055(3) -0.007(3) 0.006(3) -0.016(3)
C33 0.048(6) 0.052(6) 0.050(6) 0.000 0.000 -0.007(5)
C32 0.040(6) 0.055(6) 0.067(7) 0.000 0.000 -0.006(5)
C31 0.050(4) 0.054(4) 0.051(4) -0.008(3) 0.002(4) 0.003(4)
C30 0.039(4) 0.051(4) 0.045(4) -0.003(3) 0.002(3) -0.002(3)
C29 0.050(4) 0.055(4) 0.056(4) -0.007(3) -0.004(4) 0.001(4)
C28 0.033(4) 0.067(5) 0.070(5) -0.015(4) -0.002(4) 0.006(4)
N3 0.048(3) 0.069(4) 0.047(3) -0.017(3) -0.003(3) 0.002(3)
C26 0.055(5) 0.107(7) 0.051(5) -0.018(5) -0.009(4) 0.019(5)
N11 0.059(4) 0.068(4) 0.069(4) -0.014(4) 0.011(4) 0.009(4)
C25 0.052(5) 0.113(8) 0.059(5) -0.034(6) -0.007(4) 0.003(5)
Ag1 0.0472(9) 0.0656(10) 0.0706(11) 0.000 0.0203(9) 0.000
N12 0.040(9) 0.072(10) 0.067(9) -0.016(8) -0.004(7) 0.004(8)
C11 0.051(13) 0.081(15) 0.061(14) -0.015(12) 0.003(12) -0.020(12)
C12 0.084(13) 0.067(11) 0.115(15) -0.013(11) 0.067(12) -0.010(10)
C13 0.066(12) 0.070(11) 0.111(15) -0.014(10) 0.036(11) -0.011(10)
C14 0.044(7) 0.075(10) 0.061(10) -0.032(8) -0.004(8) 0.001(8)
Ag2 0.0611(10) 0.0599(10) 0.0738(11) 0.000 0.000 0.0046(10)
N22 0.050(11) 0.067(11) 0.061(11) -0.020(8) -0.009(8) 0.009(9)
C21 0.043(12) 0.094(16) 0.054(12) -0.021(11) -0.013(10) 0.018(11)
C22 0.142(19) 0.081(12) 0.045(9) -0.010(9) 0.009(11) 0.053(13)
C23 0.17(2) 0.120(16) 0.041(9) -0.007(10) 0.006(12) 0.081(17)
C24 0.043(8) 0.066(10) 0.049(9) -0.018(7) -0.009(7) 0.010(8)
O3 0.19(2) 0.170(18) 0.212(15) -0.057(12) -0.029(13) 0.009(14)
O4 0.241(18) 0.25(2) 0.23(2) -0.028(17) -0.021(15) -0.002(16)
C34 0.25(2) 0.26(3) 0.28(2) 0.011(18) -0.018(19) -0.003(19)
C35 0.24(2) 0.26(2) 0.25(2) 0.015(19) -0.023(17) -0.019(19)
F1 0.346(18) 0.289(15) 0.201(11) -0.010(11) 0.010(13) 0.038(13)
F2 0.20(2) 0.200(19) 0.21(2) -0.022(15) 0.000(16) 0.005(16)
F3 0.189(19) 0.186(17) 0.203(17) -0.034(14) 0.002(15) 0.005(15)
F4 0.37(6) 0.38(6) 0.38(6) 0.01(2) 0.00(2) -0.01(2)
O1W 0.15(2) 0.163(14) 0.161(19) 0.013(14) 0.010(16) -0.010(14)
O2W 0.132(18) 0.122(17) 0.149(15) 0.016(14) 0.014(15) 0.010(15)
O3W 0.17(2) 0.165(17) 0.175(18) 0.003(12) 0.001(16) 0.000(17)
O4W 0.17(2) 0.170(16) 0.17(2) 0.001(13) 0.002(14) 0.000(11)
O5W 0.173(17) 0.168(17) 0.171(17) -0.002(13) -0.003(11) -0.001(11)
O6W 0.16(2) 0.17(2) 0.181(17) -0.022(17) -0.011(17) -0.001(18)
O7W 0.18(2) 0.20(2) 0.188(15) 0.000 0.000 0.023(16)
O8W 0.165(16) 0.169(15) 0.173(19) 0.003(13) -0.001(15) -0.003(15)
O9W 0.171(15) 0.17(2) 0.17(2) -0.001(18) 0.000(13) 0.003(12)
O10W 0.173(17) 0.15(2) 0.16(2) -0.010(16) 0.001(16) 0.004(14)
O11W 0.17(2) 0.168(15) 0.17(2) 0.001(15) -0.001(16) -0.001(15)

loop_
_atom_type_symbol
_atom_type_description
_atom_type_scat_dispersion_real
_atom_type_scat_dispersion_imag
_atom_type_scat_source
C C 0.0033 0.0016 'International Tables Vol C Tables 4.2.6.8 and 6.1.1.4'
H H 0.0000 0.0000 'International Tables Vol C Tables 4.2.6.8 and 6.1.1.4'
N N 0.0061 0.0033 'International Tables Vol C Tables 4.2.6.8 and 6.1.1.4'
O O 0.0106 0.0060 'International Tables Vol C Tables 4.2.6.8 and 6.1.1.4'
F F 0.0171 0.0103 'International Tables Vol C Tables 4.2.6.8 and 6.1.1.4'
Ag Ag -0.8971 1.1015 'International Tables Vol C Tables 4.2.6.8 and 6.1.1.4'

loop_
_geom_angle_atom_site_label_1
_geom_angle_atom_site_label_2
_geom_angle_atom_site_label_3
_geom_angle
_geom_angle_site_symmetry_1
_geom_angle_site_symmetry_3
C30 C33 C30 116.8(9) . 10
C30 C33 H33A 121.6 . .
C30 C33 H33A 121.6 10 .
C29 C32 C29 116.6(10) 10 .
C29 C32 H32A 121.7 10 .
C29 C32 H32A 121.7 . .
O2 C31 N3 125.1(7) . .
O2 C31 C30 127.7(7) . .
N3 C31 C30 107.2(6) . .
C33 C30 C29 121.7(7) . .
C33 C30 C31 130.7(7) . .
C29 C30 C31 107.5(6) . .
C32 C29 C30 121.6(7) . .
C32 C29 C28 130.4(7) . .
C30 C29 C28 108.0(6) . .
O1 C28 N3 124.4(7) . .
O1 C28 C29 130.0(8) . .
N3 C28 C29 105.5(6) . .
C31 N3 C28 111.5(6) . .
C31 N3 C26 124.0(7) . .
C28 N3 C26 123.2(6) . .
N3 C26 C25 112.9(7) . .
N3 C26 H26A 109.0 . .
C25 C26 H26A 109.0 . .
N3 C26 H26B 109.0 . .
C25 C26 H26B 109.0 . .
H26A C26 H26B 107.8 . .
C22 N11 C11 71.7(14) . .
C22 N11 C12 114.4(15) . .
C11 N11 C12 108.6(13) . .
C22 N11 C21 106.4(13) . .
C11 N11 C21 38.6(10) . .
C12 N11 C21 79.4(15) . .
C22 N11 Ag2 134.1(9) . .
C11 N11 Ag2 149.4(13) . .
C12 N11 Ag2 77.9(9) . .
C21 N11 Ag2 119.5(10) . .
C22 N11 Ag1 72.3(10) . .
C11 N11 Ag1 118.4(11) . .
C12 N11 Ag1 131.5(8) . .
C21 N11 Ag1 147.8(14) . .
Ag2 N11 Ag1 68.1(2) . .
C26 C25 C14 113.5(9) . .
C26 C25 C24 106.9(9) . .
C14 C25 C24 28.9(8) . .
C26 C25 H25B 108(5) . .
C14 C25 H25B 93(5) . .
C24 C25 H25B 121(5) . .
C26 C25 H25A 99(4) . .
C14 C25 H25A 119(5) . .
C24 C25 H25A 94(5) . .
H25B C25 H25A 125(7) . .
N11 Ag1 N11 178.2(4) . 7_645
N11 Ag1 Ag1 90.88(19) . 2_765
N11 Ag1 Ag1 90.88(19) 7_645 2_765
C13 N12 C11 109(2) . .
C13 N12 C14 125.3(17) . .
C11 N12 C14 126(2) . .
N11 C11 N12 107(2) . .
N11 C11 H11A 126.7 . .
N12 C11 H11A 126.7 . .
C13 C12 N11 108.7(15) . .
C13 C12 H12A 125.6 . .
N11 C12 H12A 125.6 . .
C12 C13 N12 106.6(17) . .
C12 C13 H13A 126.7 . .
N12 C13 H13A 126.7 . .
N12 C14 C25 113.5(13) . .
N12 C14 H14A 108.9 . .
C25 C14 H14A 108.9 . .
N12 C14 H14B 108.9 . .
C25 C14 H14B 108.9 . .
H14A C14 H14B 107.7 . .
N11 Ag2 N11 167.8(4) . 2_765
N11 Ag2 Ag2 83.90(19) . 7_645
N11 Ag2 Ag2 83.90(19) 2_765 7_645
C21 N22 C23 105(2) . .
C21 N22 C24 128(2) . .
C23 N22 C24 125.6(17) . .
N22 C21 N11 111(2) . .
N22 C21 H21A 124.7 . .
N11 C21 H21A 124.7 . .
N11 C22 C23 110.7(14) . .
N11 C22 H22A 124.7 . .
C23 C22 H22A 124.7 . .
N22 C23 C22 106.9(17) . .
N22 C23 H23A 126.6 . .
C22 C23 H23A 126.6 . .
N22 C24 C25 108.2(14) . .
N22 C24 H24A 110.1 . .
C25 C24 H24A 110.1 . .
N22 C24 H24B 110.1 . .
C25 C24 H24B 110.1 . .
H24A C24 H24B 108.4 . .
O3 O3 O4 137(2) 2_765 2_765
O3 O3 C34 71(2) 2_765 2_765
O4 O3 C34 69.7(14) 2_765 2_765
O3 O3 C34 67(2) 2_765 .
O4 O3 C34 71(3) 2_765 .
C34 O3 C34 38(5) 2_765 .
O3 O4 C34 63(2) 2_765 .
O3 O4 C34 64(3) 2_765 2_765
C34 O4 C34 36(4) . 2_765
O3 O4 F3 147(4) 2_765 2_765
C34 O4 F3 84(3) . 2_765
C34 O4 F3 90(3) 2_765 2_765
O3 O4 C35 114(4) 2_765 2_765
C34 O4 C35 88(3) . 2_765
C34 O4 C35 60.4(17) 2_765 2_765
F3 O4 C35 62(2) 2_765 2_765
C34 C34 O3 74(3) 2_765 2_765
C34 C34 O3 68(3) 2_765 .
O3 C34 O3 42(3) 2_765 .
C34 C34 O4 75(5) 2_765 .
O3 C34 O4 47(2) 2_765 .
O3 C34 O4 87(4) . .
C34 C34 O4 69(4) 2_765 2_765
O3 C34 O4 87(3) 2_765 2_765
O3 C34 O4 45.4(18) . 2_765
O4 C34 O4 128(4) . 2_765
C34 C34 C35 115(6) 2_765 .
O3 C34 C35 137(4) 2_765 .
O3 C34 C35 100(3) . .
O4 C34 C35 170(5) . .
O4 C34 C35 61(3) 2_765 .
C34 C34 F1 106(2) 2_765 .
O3 C34 F1 160(3) 2_765 .
O3 C34 F1 157(3) . .
O4 C34 F1 113(3) . .
O4 C34 F1 112(4) 2_765 .
C35 C34 F1 62(2) . .
C34 C35 O4 58(3) . 2_765
C34 C35 F3 87(4) . .
O4 C35 F3 58(2) 2_765 .
C34 C35 F1 61(2) . .
O4 C35 F1 109(3) 2_765 .
F3 C35 F1 86(3) . .
C34 C35 F4 142(5) . .
O4 C35 F4 141(5) 2_765 .
F3 C35 F4 86(5) . .
F1 C35 F4 82(4) . .
C34 C35 F2 127(5) . .
O4 C35 F2 76(3) 2_765 .
F3 C35 F2 43(3) . .
F1 C35 F2 118(5) . .
F4 C35 F2 66(5) . .
C34 F1 C35 57.7(11) . .
F3 F2 C35 67.9(16) . .
F2 F3 O4 91(5) . 2_765
F2 F3 C35 68.7(16) . .
O4 F3 C35 59(2) 2_765 .
F4 F4 C35 117(5) 2_665 .

loop_
_geom_bond_atom_site_label_1
_geom_bond_atom_site_label_2
_geom_bond_distance
_geom_bond_site_symmetry_2
O1 C28 1.183(8) .
O2 C31 1.209(8) .
C33 C30 1.361(8) .
C33 C30 1.361(8) 10
C33 H33A 0.9300 .
C32 C29 1.365(9) 10
C32 C29 1.365(9) .
C32 H32A 0.9300 .
C31 N3 1.377(9) .
C31 C30 1.483(9) .
C30 C29 1.404(10) .
C29 C28 1.487(10) .
C28 N3 1.419(9) .
N3 C26 1.449(9) .
C26 C25 1.522(11) .
C26 H26A 0.9700 .
C26 H26B 0.9700 .
N11 C22 1.265(18) .
N11 C11 1.30(3) .
N11 C12 1.318(17) .
N11 C21 1.35(2) .
N11 Ag2 2.130(7) .
N11 Ag1 2.134(7) .
C25 C14 1.54(2) .
C25 C24 1.54(2) .
C25 H25B 0.98(2) .
C25 H25A 0.97(2) .
Ag1 N11 2.134(7) 7_645
Ag1 Ag1 3.086(3) 2_765
N12 C13 1.32(2) .
N12 C11 1.33(3) .
N12 C14 1.48(3) .
C11 H11A 0.9300 .
C12 C13 1.31(2) .
C12 H12A 0.9300 .
C13 H13A 0.9300 .
C14 H14A 0.9700 .
C14 H14B 0.9700 .
Ag2 N11 2.130(7) 2_765
Ag2 Ag2 3.645(4) 7_645
N22 C21 1.34(3) .
N22 C23 1.34(2) .
N22 C24 1.45(2) .
C21 H21A 0.9300 .
C22 C23 1.37(2) .
C22 H22A 0.9300 .
C23 H23A 0.9300 .
C24 H24A 0.9700 .
C24 H24B 0.9700 .
O3 O3 1.04(5) 2_765
O3 O4 1.17(4) 2_765
O3 C34 1.43(5) 2_765
O3 C34 1.47(3) .
O4 O3 1.17(4) 2_765
O4 C34 1.50(3) .
O4 C34 1.55(6) 2_765
O4 F3 1.58(5) 2_765
O4 C35 1.60(5) 2_765
C34 C34 0.94(11) 2_765
C34 O3 1.43(5) 2_765
C34 O4 1.55(6) 2_765
C34 C35 1.58(2) .
C34 F1 1.63(5) .
C35 O4 1.60(5) 2_765
C35 F3 1.64(3) .
C35 F1 1.65(3) .
C35 F4 1.65(3) .
C35 F2 1.65(3) .
F2 F3 1.22(7) .
F3 O4 1.58(5) 2_765
F4 F4 1.35(18) 2_665

loop_
_publcif_info_tables.block_id
_publcif_info_tables.reference_item
{daff20cf-9b2d-45f6-ad12-2b26c85b41a9} '_publcif_info_datablock.publ_exptl'

loop_
_publcif_info_cif.paper_type
CB

loop_
_publcif_info_datablock.id
_publcif_info_datablock.publ_exptl
_publcif_info_datablock.publ_geom
_publcif_info_datablock.structure
{daff20cf-9b2d-45f6-ad12-2b26c85b41a9} y y y
{127e128f-1322-43c2-8085-f10ce99481d4} y y y

loop_
_publcif_info_exptl_table_extra_item
sin_theta_over_lambda_max
